data_4089686
loop_
_publ_author_name
'Aman, Farhana'
'Hanif, Muhammad'
'Siddiqui, Waseeq Ahmad'
'Ashraf, Adnan'
'Filak, Lukas K.'
'Reynisson, J\'ohannes'
'S\"ohnel, Tilo'
'Jamieson, Stephen M. F.'
'Hartinger, Christian G.'

_publ_section_title
;
 Anticancer Ruthenium(\h6-p-cymene) Complexes of Nonsteroidal
 Anti-inflammatory Drug Derivatives
;
_journal_issue 19
_journal_name_full Organometallics
_journal_page_first 5546
_journal_paper_doi 10.1021/om500825h
_journal_volume 33
_journal_year 2014
_chemical_formula_moiety 'C22 H26 Cl N O5 Ru S'
_chemical_formula_sum 'C22 H26 Cl N O5 Ru S'
_chemical_formula_weight 553.02
_chemical_name_systematic
;
Chlorido(methyl 4-oxido-2-ethyl-2H-1,2-benzothiazine-3-carboxylate 1,1-dioxide)(6-p-cymene)ruthenium(II) 
;
_space_group_crystal_system monoclinic
_space_group_IT_number 4
_space_group_name_Hall 'P 2yb'
_space_group_name_H-M_alt 'P 1 21 1'
_atom_sites_solution_hydrogens geom
_atom_sites_solution_primary direct
_atom_sites_solution_secondary difmap
_audit_creation_method SHELXL-2013
_cell_angle_alpha 90
_cell_angle_beta 108.9980(10)
_cell_angle_gamma 90
_cell_formula_units_Z 2
_cell_length_a 10.8406(3)
_cell_length_b 7.6269(2)
_cell_length_c 14.2269(4)
_cell_measurement_reflns_used 9916
_cell_measurement_temperature 100(2)
_cell_measurement_theta_max 55.421
_cell_measurement_theta_min 4.242
_cell_volume 1112.21(5)
_computing_cell_refinement '<i>SAINT</i> (Bruker, 2008)'
_computing_data_collection '<i>APEX2</i> (Bruker, 2008)'
_computing_data_reduction '<i>SAINT</i> (Bruker, 2008)'
_computing_publication_material 'SHELXL-2013 (Sheldrick, 2013)'
_computing_structure_refinement 'SHELXL-2013 (Sheldrick, 2013)'
_computing_structure_solution 'SHELXS-97 (Sheldrick, 1990)'
_diffrn_ambient_temperature 100(2)
_diffrn_measured_fraction_theta_full 0.999
_diffrn_measured_fraction_theta_max 0.996
_diffrn_measurement_device_type 'Bruker SMART APEXII CCD'
_diffrn_measurement_method '\w and \f scans'
_diffrn_radiation_type MoK\a
_diffrn_radiation_wavelength 0.71073
_diffrn_reflns_av_R_equivalents 0.0411
_diffrn_reflns_av_unetI/netI 0.0439
_diffrn_reflns_Laue_measured_fraction_full 0.999
_diffrn_reflns_Laue_measured_fraction_max 0.996
_diffrn_reflns_limit_h_max 14
_diffrn_reflns_limit_h_min -12
_diffrn_reflns_limit_k_max 9
_diffrn_reflns_limit_k_min -8
_diffrn_reflns_limit_l_max 18
_diffrn_reflns_limit_l_min -18
_diffrn_reflns_number 14808
_diffrn_reflns_point_group_measured_fraction_full 0.999
_diffrn_reflns_point_group_measured_fraction_max 0.996
_diffrn_reflns_theta_full 25.242
_diffrn_reflns_theta_max 27.962
_diffrn_reflns_theta_min 1.987
_diffrn_source 'fine-focus sealed tube'
_exptl_absorpt_coefficient_mu 0.953
_exptl_absorpt_correction_T_max 0.814
_exptl_absorpt_correction_T_min 0.654
_exptl_absorpt_correction_type multi-scan
_exptl_absorpt_process_details '(<i>SADABS</i>; Bruker, 2004)'
_exptl_crystal_colour orange
_exptl_crystal_density_diffrn 1.651
_exptl_crystal_description block
_exptl_crystal_F_000 564
_exptl_crystal_size_max 0.360
_exptl_crystal_size_mid 0.240
_exptl_crystal_size_min 0.140
_refine_diff_density_max 0.630
_refine_diff_density_min -0.355
_refine_diff_density_rms 0.067
_refine_ls_abs_structure_details
;
 Refined as an inversion twin.
;
_refine_ls_abs_structure_Flack 0.01(3)
_refine_ls_extinction_method none
_refine_ls_goodness_of_fit_ref 1.030
_refine_ls_hydrogen_treatment refxyz
_refine_ls_matrix_type full
_refine_ls_number_parameters 286
_refine_ls_number_reflns 5102
_refine_ls_number_restraints 1
_refine_ls_restrained_S_all 1.030
_refine_ls_R_factor_all 0.0241
_refine_ls_R_factor_gt 0.0233
_refine_ls_shift/su_max 0.001
_refine_ls_shift/su_mean 0.000
_refine_ls_structure_factor_coef Fsqd
_refine_ls_weighting_details
;
 w=1/[\s^2^(Fo^2^)+(0.0222P)^2^+0.1299P]
 where P=(Fo^2^+2Fc^2^)/3
;
_refine_ls_weighting_scheme calc
_refine_ls_wR_factor_gt 0.0556
_refine_ls_wR_factor_ref 0.0564
_reflns_Friedel_coverage 0.862
_reflns_Friedel_fraction_full 0.999
_reflns_Friedel_fraction_max 0.997
_reflns_number_gt 4968
_reflns_number_total 5102
_reflns_threshold_expression 'I > 2\s(I)'
_cod_data_source_file om500825h_si_002.cif
_cod_data_source_block 2b_faam_8_1_0m
_cod_original_sg_symbol_H-M 'P 21'
_cod_database_code 4089686
_shelx_space_group_comment
;
The symmetry employed for this shelxl refinement is uniquely defined
by the following loop, which should always be used as a source of
symmetry information in preference to the above space-group names.
They are only intended as comments.
;
_shelx_estimated_absorpt_t_min 0.725
_shelx_estimated_absorpt_t_max 0.878
_shelxl_version_number 2013-2

loop_
_space_group_symop_operation_xyz
'x, y, z'
'-x, y+1/2, -z'

loop_
_atom_site_label
_atom_site_type_symbol
_atom_site_fract_x
_atom_site_fract_y
_atom_site_fract_z
_atom_site_U_iso_or_equiv
_atom_site_adp_type
_atom_site_occupancy
_atom_site_site_symmetry_order
_atom_site_calc_flag
_atom_site_refinement_flags_posn
_atom_site_refinement_flags_adp
Ru1 Ru 0.78209(2) 0.16842(3) 0.84783(2) 0.01153(7) Uani 1 1 d . .
S1 S 0.23274(7) 0.31304(12) 0.70122(5) 0.01531(16) Uani 1 1 d . .
Cl1 Cl 0.82449(8) 0.45265(12) 0.79212(6) 0.01757(18) Uani 1 1 d . .
N1 N 0.3550(2) 0.4509(4) 0.73761(19) 0.0151(5) Uani 1 1 d . .
O1 O 0.6668(2) 0.3129(3) 0.91418(15) 0.0160(5) Uani 1 1 d . .
O2 O 0.61686(17) 0.1604(4) 0.72219(13) 0.0158(4) Uani 1 1 d . .
O3 O 0.5103(2) 0.4935(3) 0.92412(16) 0.0199(5) Uani 1 1 d . .
O4 O 0.2415(2) 0.1971(4) 0.78260(15) 0.0213(6) Uani 1 1 d . .
O5 O 0.1139(2) 0.4093(4) 0.65678(17) 0.0231(5) Uani 1 1 d . .
C1 C 0.3496(3) 0.6050(5) 0.6720(3) 0.0216(7) Uani 1 1 d . .
H1A H 0.2627 0.6552 0.6515 0.026 Uiso 1 1 calc R U
H1B H 0.3683 0.5677 0.6128 0.026 Uiso 1 1 calc R U
C2 C 0.4475(4) 0.7409(6) 0.7263(3) 0.0362(10) Uani 1 1 d . .
H2A H 0.4268 0.7811 0.7833 0.054 Uiso 1 1 calc R U
H2B H 0.4449 0.8381 0.6827 0.054 Uiso 1 1 calc R U
H2C H 0.5333 0.6904 0.7473 0.054 Uiso 1 1 calc R U
C3 C 0.4785(3) 0.3597(4) 0.7709(2) 0.0136(6) Uani 1 1 d . .
C4 C 0.5080(3) 0.2394(4) 0.7078(2) 0.0131(6) Uani 1 1 d . .
C5 C 0.4337(3) 0.0919(5) 0.5407(2) 0.0181(7) Uani 1 1 d . .
H5 H 0.5205 0.0826 0.5437 0.022 Uiso 1 1 calc R U
C6 C 0.3365(3) 0.0164(5) 0.4616(2) 0.0213(7) Uani 1 1 d . .
H6 H 0.3584 -0.0415 0.4118 0.026 Uiso 1 1 calc R U
C7 C 0.2063(3) 0.0273(5) 0.4570(2) 0.0205(7) Uani 1 1 d . .
H7 H 0.1419 -0.0267 0.4052 0.025 Uiso 1 1 calc R U
C8 C 0.1726(3) 0.1183(4) 0.5294(2) 0.0181(8) Uani 1 1 d . .
H8 H 0.0856 0.1283 0.5256 0.022 Uiso 1 1 calc R U
C9 C 0.2701(3) 0.1942(5) 0.6073(2) 0.0147(7) Uani 1 1 d . .
C10 C 0.4025(2) 0.1812(6) 0.61540(19) 0.0143(6) Uani 1 1 d . .
C11 C 0.5597(3) 0.3856(4) 0.8709(2) 0.0144(6) Uani 1 1 d . .
C12 C 0.5905(4) 0.5212(6) 1.0268(2) 0.0294(9) Uani 1 1 d . .
H12A H 0.6044 0.4113 1.0616 0.044 Uiso 1 1 calc R U
H12B H 0.5471 0.6008 1.0579 0.044 Uiso 1 1 calc R U
H12C H 0.6730 0.5699 1.0289 0.044 Uiso 1 1 calc R U
C20 C 0.8119(3) 0.0382(5) 1.0750(2) 0.0224(7) Uani 1 1 d . .
H20A H 0.7324 -0.0244 1.0673 0.034 Uiso 1 1 calc R U
H20B H 0.7990 0.1607 1.0843 0.034 Uiso 1 1 calc R U
H20C H 0.8797 -0.0062 1.1318 0.034 Uiso 1 1 calc R U
C21 C 0.8505(3) 0.0140(5) 0.9838(2) 0.0157(6) Uani 1 1 d . .
C22 C 0.7792(3) -0.0960(4) 0.9051(2) 0.0162(7) Uani 1 1 d . .
H22 H 0.6962 -0.1455 0.9059 0.019 Uiso 1 1 calc R U
C23 C 0.8107(3) -0.1018(5) 0.8144(3) 0.0158(7) Uani 1 1 d . .
H23 H 0.7481 -0.1556 0.7555 0.019 Uiso 1 1 calc R U
C24 C 0.9135(3) -0.0002(4) 0.8021(2) 0.0156(6) Uani 1 1 d . .
C25 C 0.9866(3) 0.1049(5) 0.8837(2) 0.0167(7) Uani 1 1 d . .
H25 H 1.0448 0.1943 0.8719 0.020 Uiso 1 1 calc R U
C26 C 0.9570(3) 0.1132(4) 0.9732(2) 0.0155(7) Uani 1 1 d . .
H26 H 0.9955 0.2066 1.0211 0.019 Uiso 1 1 calc R U
C27 C 0.9446(3) 0.0036(5) 0.7053(2) 0.0185(7) Uani 1 1 d . .
H27 H 0.9940 0.1113 0.7052 0.022 Uiso 1 1 calc R U
C28 C 1.0344(3) -0.1520(5) 0.7043(3) 0.0228(7) Uani 1 1 d . .
H28A H 1.1131 -0.1433 0.7602 0.034 Uiso 1 1 calc R U
H28B H 1.0557 -0.1500 0.6439 0.034 Uiso 1 1 calc R U
H28C H 0.9906 -0.2597 0.7083 0.034 Uiso 1 1 calc R U
C29 C 0.8239(3) 0.0071(5) 0.6126(2) 0.0232(8) Uani 1 1 d . .
H29A H 0.7734 -0.0971 0.6104 0.035 Uiso 1 1 calc R U
H29B H 0.8503 0.0123 0.5544 0.035 Uiso 1 1 calc R U
H29C H 0.7722 0.1083 0.6146 0.035 Uiso 1 1 calc R U

loop_
_atom_site_aniso_label
_atom_site_aniso_U_11
_atom_site_aniso_U_22
_atom_site_aniso_U_33
_atom_site_aniso_U_23
_atom_site_aniso_U_13
_atom_site_aniso_U_12
Ru1 0.00918(10) 0.01167(12) 0.01220(10) -0.00036(11) 0.00139(7) 0.00036(11)
S1 0.0103(3) 0.0197(4) 0.0152(3) -0.0011(3) 0.0032(3) 0.0000(3)
Cl1 0.0187(4) 0.0147(4) 0.0173(4) 0.0032(3) 0.0031(3) -0.0011(3)
N1 0.0116(12) 0.0153(15) 0.0173(12) 0.0006(11) 0.0030(10) 0.0010(11)
O1 0.0158(11) 0.0184(13) 0.0127(10) -0.0005(10) 0.0032(8) 0.0036(9)
O2 0.0100(8) 0.0193(12) 0.0153(8) -0.0037(13) 0.0003(7) 0.0016(12)
O3 0.0178(11) 0.0238(15) 0.0155(10) -0.0063(10) 0.0018(9) 0.0054(10)
O4 0.0191(10) 0.0287(18) 0.0164(9) 0.0014(11) 0.0062(8) -0.0031(11)
O5 0.0128(11) 0.0312(16) 0.0233(12) -0.0036(11) 0.0031(9) 0.0046(10)
C1 0.0224(17) 0.0179(18) 0.0220(16) 0.0044(13) 0.0038(14) 0.0041(13)
C2 0.047(3) 0.020(2) 0.033(2) 0.0056(16) 0.0006(19) -0.0068(18)
C3 0.0084(13) 0.0138(17) 0.0169(14) -0.0002(12) 0.0019(11) 0.0004(11)
C4 0.0126(14) 0.0123(15) 0.0135(14) 0.0007(12) 0.0031(11) -0.0018(11)
C5 0.0144(15) 0.0222(18) 0.0159(14) 0.0001(13) 0.0022(12) 0.0019(13)
C6 0.0229(17) 0.023(2) 0.0152(14) -0.0041(14) 0.0031(13) 0.0035(14)
C7 0.0192(16) 0.0199(19) 0.0167(15) -0.0025(14) -0.0021(12) -0.0055(14)
C8 0.0113(14) 0.020(2) 0.0198(15) 0.0016(12) 0.0008(12) -0.0013(11)
C9 0.0140(13) 0.014(2) 0.0159(12) 0.0000(13) 0.0044(10) -0.0009(13)
C10 0.0118(12) 0.0143(17) 0.0136(11) -0.0013(16) -0.0003(9) 0.0014(15)
C11 0.0136(14) 0.0145(17) 0.0160(14) -0.0001(12) 0.0060(12) -0.0014(12)
C12 0.0297(19) 0.040(3) 0.0139(15) -0.0083(16) 0.0014(14) 0.0112(18)
C20 0.0201(16) 0.029(2) 0.0171(15) 0.0038(15) 0.0049(13) 0.0033(15)
C21 0.0143(14) 0.0139(18) 0.0167(14) 0.0042(13) 0.0019(12) 0.0048(12)
C22 0.0148(15) 0.0110(17) 0.0219(16) 0.0054(13) 0.0047(13) 0.0012(12)
C23 0.0166(16) 0.0083(17) 0.0201(17) -0.0004(13) 0.0024(13) 0.0026(13)
C24 0.0135(14) 0.0137(18) 0.0174(14) -0.0001(13) 0.0022(12) 0.0055(12)
C25 0.0100(14) 0.0171(17) 0.0219(15) 0.0024(13) 0.0038(12) 0.0023(11)
C26 0.0105(14) 0.0142(19) 0.0174(14) 0.0019(11) -0.0016(11) 0.0009(11)
C27 0.0166(15) 0.0196(19) 0.0205(15) 0.0004(14) 0.0077(13) 0.0009(13)
C28 0.0202(16) 0.025(2) 0.0239(16) 0.0015(15) 0.0084(13) 0.0079(14)
C29 0.0211(16) 0.030(2) 0.0199(16) 0.0028(15) 0.0078(13) 0.0058(15)

loop_
_atom_type_symbol
_atom_type_description
_atom_type_scat_dispersion_real
_atom_type_scat_dispersion_imag
_atom_type_scat_source
C C 0.0033 0.0016 'International Tables Vol C Tables 4.2.6.8 and 6.1.1.4'
H H 0.0000 0.0000 'International Tables Vol C Tables 4.2.6.8 and 6.1.1.4'
N N 0.0061 0.0033 'International Tables Vol C Tables 4.2.6.8 and 6.1.1.4'
O O 0.0106 0.0060 'International Tables Vol C Tables 4.2.6.8 and 6.1.1.4'
S S 0.1246 0.1234 'International Tables Vol C Tables 4.2.6.8 and 6.1.1.4'
Cl Cl 0.1484 0.1585 'International Tables Vol C Tables 4.2.6.8 and 6.1.1.4'
Ru Ru -1.2594 0.8363 'International Tables Vol C Tables 4.2.6.8 and 6.1.1.4'

loop_
_geom_angle_atom_site_label_1
_geom_angle_atom_site_label_2
_geom_angle_atom_site_label_3
_geom_angle
O2 Ru1 O1 85.97(8)
O2 Ru1 C23 85.86(13)
O1 Ru1 C23 138.29(11)
O2 Ru1 C25 136.62(10)
O1 Ru1 C25 136.38(10)
C23 Ru1 C25 68.20(13)
O2 Ru1 C24 101.00(11)
O1 Ru1 C24 170.97(10)
C23 Ru1 C24 38.11(13)
C25 Ru1 C24 38.31(12)
O2 Ru1 C21 134.14(12)
O1 Ru1 C21 87.99(10)
C23 Ru1 C21 69.40(13)
C25 Ru1 C21 69.07(12)
C24 Ru1 C21 83.04(11)
O2 Ru1 C22 100.42(13)
O1 Ru1 C22 103.53(11)
C23 Ru1 C22 38.72(13)
C25 Ru1 C22 80.95(12)
C24 Ru1 C22 69.76(12)
C21 Ru1 C22 37.80(13)
O2 Ru1 C26 166.96(12)
O1 Ru1 C26 102.67(10)
C23 Ru1 C26 81.20(13)
C25 Ru1 C26 37.96(12)
C24 Ru1 C26 69.50(12)
C21 Ru1 C26 38.27(12)
C22 Ru1 C26 68.27(12)
O2 Ru1 Cl1 86.95(9)
O1 Ru1 Cl1 83.16(7)
C23 Ru1 Cl1 137.00(9)
C25 Ru1 Cl1 89.34(9)
C24 Ru1 Cl1 102.78(9)
C21 Ru1 Cl1 137.24(9)
C22 Ru1 Cl1 170.28(8)
C26 Ru1 Cl1 103.62(9)
O4 S1 O5 118.93(13)
O4 S1 N1 107.83(14)
O5 S1 N1 109.16(16)
O4 S1 C9 108.81(16)
O5 S1 C9 108.82(14)
N1 S1 C9 101.96(14)
C3 N1 C1 115.3(2)
C3 N1 S1 111.3(2)
C1 N1 S1 116.5(2)
C11 O1 Ru1 126.97(19)
C4 O2 Ru1 128.0(2)
C11 O3 C12 116.0(3)
N1 C1 C2 110.2(3)
N1 C1 H1A 109.6
C2 C1 H1A 109.6
N1 C1 H1B 109.6
C2 C1 H1B 109.6
H1A C1 H1B 108.1
C1 C2 H2A 109.5
C1 C2 H2B 109.5
H2A C2 H2B 109.5
C1 C2 H2C 109.5
H2A C2 H2C 109.5
H2B C2 H2C 109.5
C4 C3 C11 122.6(3)
C4 C3 N1 119.3(3)
C11 C3 N1 117.8(3)
O2 C4 C3 126.9(3)
O2 C4 C10 113.6(3)
C3 C4 C10 119.3(3)
C6 C5 C10 120.7(3)
C6 C5 H5 119.7
C10 C5 H5 119.7
C5 C6 C7 120.2(3)
C5 C6 H6 119.9
C7 C6 H6 119.9
C8 C7 C6 120.2(3)
C8 C7 H7 119.9
C6 C7 H7 119.9
C9 C8 C7 119.1(3)
C9 C8 H8 120.4
C7 C8 H8 120.4
C8 C9 C10 121.9(3)
C8 C9 S1 121.1(2)
C10 C9 S1 117.0(2)
C5 C10 C9 117.9(3)
C5 C10 C4 120.5(3)
C9 C10 C4 121.2(3)
O1 C11 O3 118.0(3)
O1 C11 C3 127.1(3)
O3 C11 C3 114.8(3)
O3 C12 H12A 109.5
O3 C12 H12B 109.5
H12A C12 H12B 109.5
O3 C12 H12C 109.5
H12A C12 H12C 109.5
H12B C12 H12C 109.5
C21 C20 H20A 109.5
C21 C20 H20B 109.5
H20A C20 H20B 109.5
C21 C20 H20C 109.5
H20A C20 H20C 109.5
H20B C20 H20C 109.5
C22 C21 C26 118.9(3)
C22 C21 C20 121.7(3)
C26 C21 C20 119.3(3)
C22 C21 Ru1 71.12(18)
C26 C21 Ru1 70.94(18)
C20 C21 Ru1 126.3(2)
C21 C22 C23 120.1(3)
C21 C22 Ru1 71.08(19)
C23 C22 Ru1 69.94(18)
C21 C22 H22 119.1
C23 C22 H22 119.1
Ru1 C22 H22 119.1
C24 C23 C22 121.3(3)
C24 C23 Ru1 71.3(2)
C22 C23 Ru1 71.34(18)
C24 C23 H23 118.6
C22 C23 H23 118.6
Ru1 C23 H23 118.6
C23 C24 C25 117.5(3)
C23 C24 C27 122.6(3)
C25 C24 C27 120.0(3)
C23 C24 Ru1 70.57(18)
C25 C24 Ru1 70.54(17)
C27 C24 Ru1 128.4(2)
C26 C25 C24 122.1(3)
C26 C25 Ru1 71.73(17)
C24 C25 Ru1 71.16(17)
C26 C25 H25 118.1
C24 C25 H25 118.1
Ru1 C25 H25 118.1
C25 C26 C21 120.0(3)
C25 C26 Ru1 70.31(18)
C21 C26 Ru1 70.79(18)
C25 C26 H26 119.2
C21 C26 H26 119.2
Ru1 C26 H26 119.2
C24 C27 C29 113.7(2)
C24 C27 C28 108.7(3)
C29 C27 C28 111.9(3)
C24 C27 H27 107.4
C29 C27 H27 107.4
C28 C27 H27 107.4
C27 C28 H28A 109.5
C27 C28 H28B 109.5
H28A C28 H28B 109.5
C27 C28 H28C 109.5
H28A C28 H28C 109.5
H28B C28 H28C 109.5
C27 C29 H29A 109.5
C27 C29 H29B 109.5
H29A C29 H29B 109.5
C27 C29 H29C 109.5
H29A C29 H29C 109.5
H29B C29 H29C 109.5

loop_
_geom_bond_atom_site_label_1
_geom_bond_atom_site_label_2
_geom_bond_distance
Ru1 O2 2.0791(18)
Ru1 O1 2.107(2)
Ru1 C23 2.160(4)
Ru1 C25 2.162(3)
Ru1 C24 2.170(3)
Ru1 C21 2.178(3)
Ru1 C22 2.179(3)
Ru1 C26 2.180(3)
Ru1 Cl1 2.4033(9)
S1 O4 1.435(3)
S1 O5 1.438(2)
S1 N1 1.638(3)
S1 C9 1.767(3)
N1 C3 1.445(4)
N1 C1 1.490(4)
O1 C11 1.252(4)
O2 C4 1.280(4)
O3 C11 1.342(4)
O3 C12 1.452(4)
C1 C2 1.505(5)
C1 H1A 0.9700
C1 H1B 0.9700
C2 H2A 0.9600
C2 H2B 0.9600
C2 H2C 0.9600
C3 C4 1.392(4)
C3 C11 1.422(4)
C4 C10 1.501(4)
C5 C6 1.392(5)
C5 C10 1.393(4)
C5 H5 0.9300
C6 C7 1.393(5)
C6 H6 0.9300
C7 C8 1.386(5)
C7 H7 0.9300
C8 C9 1.386(4)
C8 H8 0.9300
C9 C10 1.406(4)
C12 H12A 0.9600
C12 H12B 0.9600
C12 H12C 0.9600
C20 C21 1.498(4)
C20 H20A 0.9600
C20 H20B 0.9600
C20 H20C 0.9600
C21 C22 1.411(5)
C21 C26 1.429(4)
C22 C23 1.438(5)
C22 H22 0.9800
C23 C24 1.414(5)
C23 H23 0.9800
C24 C25 1.421(5)
C24 C27 1.522(4)
C25 C26 1.412(4)
C25 H25 0.9800
C26 H26 0.9800
C27 C29 1.526(5)
C27 C28 1.538(5)
C27 H27 0.9800
C28 H28A 0.9600
C28 H28B 0.9600
C28 H28C 0.9600
C29 H29A 0.9600
C29 H29B 0.9600
C29 H29C 0.9600
